data_4127956
loop_
_publ_author_name
'Wang, Ruiqi'
'Chen, Haijie'
'Xiao, Yi'
'Hadar, Ido'
'Bu, Kejun'
'Zhang, Xian'
'Pan, Jie'
'Gu, Yuhao'
'Guo, Zhongnan'
'Huang, Fuqiang'
'Kanatzidis, Mercouri G.'

_publ_section_title
;
 K<sub> <i>x</i> </sub>[Bi<sub>4-<i>x</i></sub>Mn<sub> <i>x</i>
 </sub>S<sub>6</sub>], Design of a Highly Selective Ion Exchange Material
 and Direct Gap 2D Semiconductor.
;
_journal_issue 42
_journal_name_full 'Journal of the American Chemical Society'
_journal_page_first 16903
_journal_page_last 16914
_journal_paper_doi 10.1021/jacs.9b08674
_journal_volume 141
_journal_year 2019
_chemical_formula_sum 'Bi2.72 Mn1.28 Rb0.88 S6'
_chemical_formula_weight 906.32
_space_group_crystal_system hexagonal
_space_group_IT_number 194
_space_group_name_Hall '-P 6c 2c'
_space_group_name_H-M_alt 'P 63/m m c'
_symmetry_space_group_name_Hall '-P 6c 2c'
_symmetry_space_group_name_H-M 'P 63/m m c'
_audit_creation_method SHELXL-2014/7
_cell_angle_alpha 90
_cell_angle_beta 90
_cell_angle_gamma 120
_cell_formula_units_Z 1
_cell_length_a 3.95293(14)
_cell_length_b 3.95293(14)
_cell_length_c 23.5976(15)
_cell_measurement_reflns_used 3320
_cell_measurement_temperature 179.99(10)
_cell_measurement_theta_max 29.9550
_cell_measurement_theta_min 5.1750
_cell_volume 319.33(3)
_computing_structure_refinement 'SHELXL-2014/7 (Sheldrick, 2014)'
_diffrn_ambient_temperature 179.99(10)
_diffrn_measured_fraction_theta_full 0.960
_diffrn_measured_fraction_theta_max 0.960
_diffrn_measurement_device_type 'XtaLAB AFC12 (RINC): Kappa single'
_diffrn_measurement_method '\w scans'
_diffrn_radiation_type MoK\a
_diffrn_radiation_wavelength 0.71073
_diffrn_reflns_av_R_equivalents 0.0448
_diffrn_reflns_av_unetI/netI 0.0123
_diffrn_reflns_Laue_measured_fraction_full 0.960
_diffrn_reflns_Laue_measured_fraction_max 0.960
_diffrn_reflns_limit_h_max 4
_diffrn_reflns_limit_h_min -4
_diffrn_reflns_limit_k_max 4
_diffrn_reflns_limit_k_min -4
_diffrn_reflns_limit_l_max 28
_diffrn_reflns_limit_l_min -28
_diffrn_reflns_number 5024
_diffrn_reflns_point_group_measured_fraction_full 0.960
_diffrn_reflns_point_group_measured_fraction_max 0.960
_diffrn_reflns_theta_full 24.986
_diffrn_reflns_theta_max 24.985
_diffrn_reflns_theta_min 5.184
_diffrn_source 'Rotating-anode X-ray tube'
_exptl_absorpt_coefficient_mu 42.853
_exptl_absorpt_correction_T_max 1.00000
_exptl_absorpt_correction_T_min 0.32750
_exptl_absorpt_correction_type multi-scan
_exptl_absorpt_process_details
;
CrysAlisPro 1.171.39.33c (Rigaku Oxford Diffraction, 2017)
Empirical absorption correction using spherical harmonics,
 implemented in SCALE3 ABSPACK scaling algorithm.
;
_exptl_crystal_colour black
_exptl_crystal_density_diffrn 4.713
_exptl_crystal_description plate
_exptl_crystal_F_000 386
_exptl_crystal_size_max 0.1
_exptl_crystal_size_mid 0.05
_exptl_crystal_size_min 0.02
_refine_diff_density_max 2.934
_refine_diff_density_min -1.547
_refine_diff_density_rms 0.315
_refine_ls_extinction_method none
_refine_ls_goodness_of_fit_ref 1.319
_refine_ls_hydrogen_treatment undef
_refine_ls_matrix_type full
_refine_ls_number_parameters 16
_refine_ls_number_reflns 143
_refine_ls_number_restraints 1
_refine_ls_restrained_S_all 1.314
_refine_ls_R_factor_all 0.0386
_refine_ls_R_factor_gt 0.0386
_refine_ls_shift/su_max 0.000
_refine_ls_shift/su_mean 0.000
_refine_ls_structure_factor_coef Fsqd
_refine_ls_weighting_details 'w=1/[\s^2^(Fo^2^)+(0.0117P)^2^+20.4156P] where P=(Fo^2^+2Fc^2^)/3'
_refine_ls_weighting_scheme calc
_refine_ls_wR_factor_gt 0.0848
_refine_ls_wR_factor_ref 0.0848
_reflns_Friedel_coverage 0.000
_reflns_number_gt 143
_reflns_number_total 143
_reflns_threshold_expression 'I > 2\s(I)'
_cod_data_source_file ja9b08674_si_003.cif
_cod_data_source_block RbMnBiS
_cod_database_code 4127956
_shelx_shelxl_version_number 2014/7
_shelx_space_group_comment
;
The symmetry employed for this shelxl refinement is uniquely defined
by the following loop, which should always be used as a source of
symmetry information in preference to the above space-group names.
They are only intended as comments.
;

loop_
_space_group_symop_operation_xyz
'x, y, z'
'-y, x-y, z'
'-x+y, -x, z'
'-x, -y, z+1/2'
'y, -x+y, z+1/2'
'x-y, x, z+1/2'
'y, x, -z'
'x-y, -y, -z'
'-x, -x+y, -z'
'-y, -x, -z+1/2'
'-x+y, y, -z+1/2'
'x, x-y, -z+1/2'
'-x, -y, -z'
'y, -x+y, -z'
'x-y, x, -z'
'x, y, -z-1/2'
'-y, x-y, -z-1/2'
'-x+y, -x, -z-1/2'
'-y, -x, z'
'-x+y, y, z'
'x, x-y, z'
'y, x, z-1/2'
'x-y, -y, z-1/2'
'-x, -x+y, z-1/2'

loop_
_atom_site_label
_atom_site_type_symbol
_atom_site_fract_x
_atom_site_fract_y
_atom_site_fract_z
_atom_site_U_iso_or_equiv
_atom_site_adp_type
_atom_site_occupancy
_atom_site_site_symmetry_order
_atom_site_calc_flag
_atom_site_refinement_flags_posn
_atom_site_refinement_flags_adp
_atom_site_refinement_flags_occupancy
Bi1 Bi 0.6667 0.3333 0.42383(6) 0.0198(5) Uani 0.6801(11) 6 d S T P
Mn1 Mn 0.6667 0.3333 0.42383(6) 0.0198(5) Uani 0.3200(11) 6 d S T P
S2 S 0.3333 0.6667 0.3644(3) 0.0292(17) Uani 1 6 d S T P
S1 S 1.0000 0.0000 0.5000 0.029(2) Uani 1 12 d S T P
Rb1 Rb 0.6667 0.3333 0.2500 0.070(18) Uani 0.17(2) 12 d S T P
Rb2 Rb 1.0000 0.0000 0.2500 0.12(2) Uani 0.27(3) 12 d S T P

loop_
_atom_site_aniso_label
_atom_site_aniso_U_11
_atom_site_aniso_U_22
_atom_site_aniso_U_33
_atom_site_aniso_U_23
_atom_site_aniso_U_13
_atom_site_aniso_U_12
Bi1 0.0153(6) 0.0153(6) 0.0288(8) 0.000 0.000 0.0077(3)
Mn1 0.0153(6) 0.0153(6) 0.0288(8) 0.000 0.000 0.0077(3)
S2 0.024(2) 0.024(2) 0.041(4) 0.000 0.000 0.0118(12)
S1 0.023(3) 0.023(3) 0.040(6) 0.000 0.000 0.0114(17)
Rb1 0.10(3) 0.10(3) 0.020(15) 0.000 0.000 0.048(13)
Rb2 0.16(3) 0.16(3) 0.038(14) 0.000 0.000 0.082(15)

loop_
_atom_type_symbol
_atom_type_description
_atom_type_scat_dispersion_real
_atom_type_scat_dispersion_imag
_atom_type_scat_source
S S 0.1246 0.1234 'International Tables Vol C Tables 4.2.6.8 and 6.1.1.4'
Mn Mn 0.3368 0.7283 'International Tables Vol C Tables 4.2.6.8 and 6.1.1.4'
Rb Rb -0.9393 2.9676 'International Tables Vol C Tables 4.2.6.8 and 6.1.1.4'
Bi Bi -4.1077 10.2566 'International Tables Vol C Tables 4.2.6.8 and 6.1.1.4'

loop_
_geom_angle_atom_site_label_1
_geom_angle_atom_site_label_2
_geom_angle_atom_site_label_3
_geom_angle
_geom_angle_site_symmetry_1
_geom_angle_site_symmetry_3
S2 Bi1 S2 95.1(2) . 1_545
S2 Bi1 S2 95.1(2) . 1_655
S2 Bi1 S2 95.1(2) 1_545 1_655
S2 Bi1 S1 89.38(11) . 1_565
S2 Bi1 S1 173.34(15) 1_545 1_565
S2 Bi1 S1 89.38(11) 1_655 1_565
S2 Bi1 S1 173.34(15) . .
S2 Bi1 S1 89.38(11) 1_545 .
S2 Bi1 S1 89.38(11) 1_655 .
S1 Bi1 S1 85.74(3) 1_565 .
S2 Bi1 S1 89.38(11) . 1_455
S2 Bi1 S1 89.38(11) 1_545 1_455
S2 Bi1 S1 173.34(15) 1_655 1_455
S1 Bi1 S1 85.74(3) 1_565 1_455
S1 Bi1 S1 85.74(3) . 1_455
S2 Bi1 Rb1 58.44(15) . .
S2 Bi1 Rb1 58.44(15) 1_545 .
S2 Bi1 Rb1 58.44(15) 1_655 .
S1 Bi1 Rb1 128.22(2) 1_565 .
S1 Bi1 Rb1 128.22(2) . .
S1 Bi1 Rb1 128.22(2) 1_455 .
Bi1 S2 Mn1 95.1 . 1_565
Bi1 S2 Bi1 95.1(2) . 1_565
Mn1 S2 Bi1 0.0 1_565 1_565
Bi1 S2 Mn1 95.1 . 1_455
Mn1 S2 Mn1 95.1(2) 1_565 1_455
Bi1 S2 Mn1 95.1(2) 1_565 1_455
Bi1 S2 Bi1 95.1(2) . 1_455
Mn1 S2 Bi1 95.1 1_565 1_455
Bi1 S2 Bi1 95.1(2) 1_565 1_455
Mn1 S2 Bi1 0.0 1_455 1_455
Bi1 S2 Rb2 97.16(7) . 1_455
Mn1 S2 Rb2 161.8(2) 1_565 1_455
Bi1 S2 Rb2 161.8(2) 1_565 1_455
Mn1 S2 Rb2 97.17(7) 1_455 1_455
Bi1 S2 Rb2 97.17(7) 1_455 1_455
Bi1 S2 Rb2 161.8(2) . 1_465
Mn1 S2 Rb2 97.17(7) 1_565 1_465
Bi1 S2 Rb2 97.17(7) 1_565 1_465
Mn1 S2 Rb2 97.17(7) 1_455 1_465
Bi1 S2 Rb2 97.17(7) 1_455 1_465
Rb2 S2 Rb2 67.98(13) 1_455 1_465
Bi1 S2 Rb2 97.16(7) . 1_565
Mn1 S2 Rb2 97.17(7) 1_565 1_565
Bi1 S2 Rb2 97.17(7) 1_565 1_565
Mn1 S2 Rb2 161.8(2) 1_455 1_565
Bi1 S2 Rb2 161.8(2) 1_455 1_565
Rb2 S2 Rb2 67.98(13) 1_455 1_565
Rb2 S2 Rb2 67.98(13) 1_465 1_565
Bi1 S2 Rb1 132.44(10) . 1_455
Mn1 S2 Rb1 132.44(10) 1_565 1_455
Bi1 S2 Rb1 132.44(10) 1_565 1_455
Mn1 S2 Rb1 81.36(7) 1_455 1_455
Bi1 S2 Rb1 81.36(7) 1_455 1_455
Rb2 S2 Rb1 37.66(7) 1_455 1_455
Rb2 S2 Rb1 37.66(7) 1_465 1_455
Rb2 S2 Rb1 80.41(17) 1_565 1_455
Bi1 S2 Rb1 81.36(7) . .
Mn1 S2 Rb1 132.44(10) 1_565 .
Bi1 S2 Rb1 132.44(10) 1_565 .
Mn1 S2 Rb1 132.44(10) 1_455 .
Bi1 S2 Rb1 132.44(10) 1_455 .
Rb2 S2 Rb1 37.66(7) 1_455 .
Rb2 S2 Rb1 80.41(17) 1_465 .
Rb2 S2 Rb1 37.66(7) 1_565 .
Rb1 S2 Rb1 67.98(13) 1_455 .
Bi1 S2 Rb1 132.44(10) . 1_565
Mn1 S2 Rb1 81.36(7) 1_565 1_565
Bi1 S2 Rb1 81.36(7) 1_565 1_565
Mn1 S2 Rb1 132.44(10) 1_455 1_565
Bi1 S2 Rb1 132.44(10) 1_455 1_565
Rb2 S2 Rb1 80.41(17) 1_455 1_565
Rb2 S2 Rb1 37.66(7) 1_465 1_565
Rb2 S2 Rb1 37.66(7) 1_565 1_565
Rb1 S2 Rb1 67.98(13) 1_455 1_565
Rb1 S2 Rb1 67.98(13) . 1_565
Bi1 S1 Bi1 180.0 13_766 1_545
Bi1 S1 Bi1 85.75(3) 13_766 13_656
Bi1 S1 Bi1 94.25(3) 1_545 13_656
Bi1 S1 Bi1 94.25(3) 13_766 1_655
Bi1 S1 Bi1 85.75(3) 1_545 1_655
Bi1 S1 Bi1 180.0 13_656 1_655
Bi1 S1 Bi1 85.75(3) 13_766 13_756
Bi1 S1 Bi1 94.25(3) 1_545 13_756
Bi1 S1 Bi1 85.75(3) 13_656 13_756
Bi1 S1 Bi1 94.25(3) 1_655 13_756
Bi1 S1 Bi1 94.26(3) 13_766 .
Bi1 S1 Bi1 85.74(3) 1_545 .
Bi1 S1 Bi1 94.26(3) 13_656 .
Bi1 S1 Bi1 85.74(3) 1_655 .
Bi1 S1 Bi1 180.0 13_756 .
Rb2 Rb1 Rb2 120.0 . 1_455
Rb2 Rb1 Rb2 120.0 . 1_565
Rb2 Rb1 Rb2 120.0 1_455 1_565
Rb2 Rb1 S2 130.20(8) . 16_556
Rb2 Rb1 S2 71.17(3) 1_455 16_556
Rb2 Rb1 S2 71.17(3) 1_565 16_556
Rb2 Rb1 S2 71.17(3) . 16_546
Rb2 Rb1 S2 71.17(3) 1_455 16_546
Rb2 Rb1 S2 130.21(8) 1_565 16_546
S2 Rb1 S2 67.98(13) 16_556 16_546
Rb2 Rb1 S2 71.17(3) . 1_655
Rb2 Rb1 S2 130.21(8) 1_455 1_655
Rb2 Rb1 S2 71.17(3) 1_565 1_655
S2 Rb1 S2 142.34(7) 16_556 1_655
S2 Rb1 S2 142.34(7) 16_546 1_655
Rb2 Rb1 S2 71.17(3) . 16_656
Rb2 Rb1 S2 130.21(8) 1_455 16_656
Rb2 Rb1 S2 71.17(3) 1_565 16_656
S2 Rb1 S2 67.98(13) 16_556 16_656
S2 Rb1 S2 67.98(13) 16_546 16_656
S2 Rb1 S2 99.59(17) 1_655 16_656
Rb2 Rb1 S2 71.17(3) . 1_545
Rb2 Rb1 S2 71.17(3) 1_455 1_545
Rb2 Rb1 S2 130.21(8) 1_565 1_545
S2 Rb1 S2 142.34(7) 16_556 1_545
S2 Rb1 S2 99.59(17) 16_546 1_545
S2 Rb1 S2 67.98(13) 1_655 1_545
S2 Rb1 S2 142.34(7) 16_656 1_545
Rb2 Rb1 S2 130.20(8) . .
Rb2 Rb1 S2 71.17(3) 1_455 .
Rb2 Rb1 S2 71.17(3) 1_565 .
S2 Rb1 S2 99.59(17) 16_556 .
S2 Rb1 S2 142.34(7) 16_546 .
S2 Rb1 S2 67.98(13) 1_655 .
S2 Rb1 S2 142.34(7) 16_656 .
S2 Rb1 S2 67.98(13) 1_545 .
Rb2 Rb1 Rb1 30.0 . 1_655
Rb2 Rb1 Rb1 150.0 1_455 1_655
Rb2 Rb1 Rb1 90.0 1_565 1_655
S2 Rb1 Rb1 123.99(7) 16_556 1_655
S2 Rb1 Rb1 90.0 16_546 1_655
S2 Rb1 Rb1 56.01(7) 1_655 1_655
S2 Rb1 Rb1 56.01(7) 16_656 1_655
S2 Rb1 Rb1 90.0 1_545 1_655
S2 Rb1 Rb1 123.99(7) . 1_655
Rb2 Rb1 Rb1 30.0 . 1_545
Rb2 Rb1 Rb1 90.0 1_455 1_545
Rb2 Rb1 Rb1 150.0 1_565 1_545
S2 Rb1 Rb1 123.99(7) 16_556 1_545
S2 Rb1 Rb1 56.01(7) 16_546 1_545
S2 Rb1 Rb1 90.0 1_655 1_545
S2 Rb1 Rb1 90.0 16_656 1_545
S2 Rb1 Rb1 56.01(7) 1_545 1_545
S2 Rb1 Rb1 123.99(7) . 1_545
Rb1 Rb1 Rb1 60.0 1_655 1_545
Rb2 Rb1 Rb1 90.0 . 1_665
Rb2 Rb1 Rb1 150.0 1_455 1_665
Rb2 Rb1 Rb1 30.0 1_565 1_665
S2 Rb1 Rb1 90.0 16_556 1_665
S2 Rb1 Rb1 123.99(7) 16_546 1_665
S2 Rb1 Rb1 56.01(7) 1_655 1_665
S2 Rb1 Rb1 56.01(7) 16_656 1_665
S2 Rb1 Rb1 123.99(7) 1_545 1_665
S2 Rb1 Rb1 90.0 . 1_665
Rb1 Rb1 Rb1 60.0 1_655 1_665
Rb1 Rb1 Rb1 120.0 1_545 1_665
Rb1 Rb2 Rb1 120.0 1_545 1_655
Rb1 Rb2 Rb1 120.0 1_545 .
Rb1 Rb2 Rb1 120.0 1_655 .
Rb1 Rb2 S2 130.20(8) 1_545 1_655
Rb1 Rb2 S2 71.17(3) 1_655 1_655
Rb1 Rb2 S2 71.17(3) . 1_655
Rb1 Rb2 S2 71.17(3) 1_545 16_546
Rb1 Rb2 S2 130.20(8) 1_655 16_546
Rb1 Rb2 S2 71.17(3) . 16_546
S2 Rb2 S2 142.34(7) 1_655 16_546
Rb1 Rb2 S2 71.17(3) 1_545 1_545
Rb1 Rb2 S2 130.20(8) 1_655 1_545
Rb1 Rb2 S2 71.17(3) . 1_545
S2 Rb2 S2 67.98(13) 1_655 1_545
S2 Rb2 S2 99.59(17) 16_546 1_545
Rb1 Rb2 S2 130.20(8) 1_545 16_656
Rb1 Rb2 S2 71.17(3) 1_655 16_656
Rb1 Rb2 S2 71.17(3) . 16_656
S2 Rb2 S2 99.59(17) 1_655 16_656
S2 Rb2 S2 67.98(13) 16_546 16_656
S2 Rb2 S2 142.34(7) 1_545 16_656
Rb1 Rb2 S2 71.17(3) 1_545 16_646
Rb1 Rb2 S2 71.17(3) 1_655 16_646
Rb1 Rb2 S2 130.21(8) . 16_646
S2 Rb2 S2 142.34(7) 1_655 16_646
S2 Rb2 S2 67.98(13) 16_546 16_646
S2 Rb2 S2 142.34(7) 1_545 16_646
S2 Rb2 S2 67.98(13) 16_656 16_646
Rb1 Rb2 S2 71.17(3) 1_545 1_645
Rb1 Rb2 S2 71.17(3) 1_655 1_645
Rb1 Rb2 S2 130.21(8) . 1_645
S2 Rb2 S2 67.98(13) 1_655 1_645
S2 Rb2 S2 142.34(7) 16_546 1_645
S2 Rb2 S2 67.98(13) 1_545 1_645
S2 Rb2 S2 142.34(7) 16_656 1_645
S2 Rb2 S2 99.59(17) 16_646 1_645
Rb1 Rb2 Rb2 150.0 1_545 1_665
Rb1 Rb2 Rb2 30.0 1_655 1_665
Rb1 Rb2 Rb2 90.0 . 1_665
S2 Rb2 Rb2 56.01(7) 1_655 1_665
S2 Rb2 Rb2 123.99(7) 16_546 1_665
S2 Rb2 Rb2 123.99(7) 1_545 1_665
S2 Rb2 Rb2 56.01(7) 16_656 1_665
S2 Rb2 Rb2 90.0 16_646 1_665
S2 Rb2 Rb2 90.0 1_645 1_665
Rb1 Rb2 Rb2 30.0 1_545 1_445
Rb1 Rb2 Rb2 150.0 1_655 1_445
Rb1 Rb2 Rb2 90.0 . 1_445
S2 Rb2 Rb2 123.99(7) 1_655 1_445
S2 Rb2 Rb2 56.01(7) 16_546 1_445
S2 Rb2 Rb2 56.01(7) 1_545 1_445
S2 Rb2 Rb2 123.99(7) 16_656 1_445
S2 Rb2 Rb2 90.0 16_646 1_445
S2 Rb2 Rb2 90.0 1_645 1_445
Rb2 Rb2 Rb2 180.0 1_665 1_445
Rb1 Rb2 Rb2 150.0 1_545 1_565
Rb1 Rb2 Rb2 90.0 1_655 1_565
Rb1 Rb2 Rb2 30.0 . 1_565
S2 Rb2 Rb2 56.01(7) 1_655 1_565
S2 Rb2 Rb2 90.0 16_546 1_565
S2 Rb2 Rb2 90.0 1_545 1_565
S2 Rb2 Rb2 56.01(7) 16_656 1_565
S2 Rb2 Rb2 123.99(7) 16_646 1_565
S2 Rb2 Rb2 123.99(7) 1_645 1_565
Rb2 Rb2 Rb2 60.0 1_665 1_565
Rb2 Rb2 Rb2 120.0 1_445 1_565

loop_
_geom_bond_atom_site_label_1
_geom_bond_atom_site_label_2
_geom_bond_distance
_geom_bond_site_symmetry_2
Bi1 S2 2.678(4) .
Bi1 S2 2.678(4) 1_545
Bi1 S2 2.678(4) 1_655
Bi1 S1 2.9050(9) 1_565
Bi1 S1 2.9050(9) .
Bi1 S1 2.9050(9) 1_455
Bi1 Rb1 4.1021(14) .
S2 Mn1 2.678(4) 1_565
S2 Bi1 2.678(4) 1_565
S2 Mn1 2.678(4) 1_455
S2 Bi1 2.678(4) 1_455
S2 Rb2 3.535(6) 1_455
S2 Rb2 3.535(6) 1_465
S2 Rb2 3.535(6) 1_565
S2 Rb1 3.535(6) 1_455
S2 Rb1 3.535(6) .
S2 Rb1 3.535(6) 1_565
S1 Bi1 2.9050(9) 13_766
S1 Bi1 2.9050(9) 1_545
S1 Bi1 2.9050(9) 13_656
S1 Bi1 2.9050(9) 1_655
S1 Bi1 2.9050(8) 13_756
Rb1 S2 3.535(6) 16_556
Rb1 S2 3.535(6) 16_546
Rb1 S2 3.535(6) 1_655
Rb1 S2 3.535(6) 16_656
Rb1 S2 3.535(6) 1_545
Rb1 Rb1 3.95291(13) 1_655
Rb1 Rb1 3.95291(14) 1_545
Rb1 Rb1 3.95293(14) 1_665
Rb2 Rb1 2.28222(8) 1_545
Rb2 Rb1 2.28222(8) 1_655
Rb2 S2 3.535(6) 1_655
Rb2 S2 3.535(6) 16_546
Rb2 S2 3.535(6) 1_545
Rb2 S2 3.535(6) 16_656
Rb2 S2 3.535(6) 16_646
Rb2 S2 3.535(6) 1_645
Rb2 Rb2 3.95293(14) 1_665
Rb2 Rb2 3.95293(14) 1_445
Rb2 Rb2 3.95293(14) 1_565
